data_2221335
loop_
_publ_author_name
'He, Guofang'
'Sun, Junshan'
'Zhao, Rengao'
'Li, Jikun'

_publ_section_title Bis(2-bromoacetato-\k^2^<i>O</i>,<i>O</i>')(1,10-phenanthroline-\k^2^<i>N</i>,<i>N</i>')copper(II)
_journal_coeditor_code EZ2160
_journal_issue 4
_journal_name_full 'Acta Crystallographica Section E'
_journal_page_first m417
_journal_paper_doi 10.1107/S1600536809009349
_journal_volume 65
_journal_year 2009
_chemical_formula_iupac '[Cu (C2 H2 Br O2)2 (C12 H8 N2)]'
_chemical_formula_sum 'C16 H12 Br2 Cu N2 O4'
_chemical_formula_weight 519.64
_chemical_name_systematic
;
Bis(2-bromoacetato-\k^2^<i>O</i>,<i>O</i>')(1,10-phenanthroline-
\k^2^<i>N</i>,<i>N</i>')copper(II)
;
_space_group_IT_number 15
_symmetry_cell_setting monoclinic
_symmetry_space_group_name_Hall '-C 2yc'
_symmetry_space_group_name_H-M 'C 1 2/c 1'
_atom_sites_solution_hydrogens geom
_atom_sites_solution_primary direct
_atom_sites_solution_secondary difmap
_audit_creation_method SHELXL97
_cell_angle_alpha 90.00
_cell_angle_beta 116.142(19)
_cell_angle_gamma 90.00
_cell_formula_units_Z 4
_cell_length_a 10.3898(16)
_cell_length_b 17.974(2)
_cell_length_c 10.182(3)
_cell_measurement_reflns_used 1329
_cell_measurement_temperature 273(2)
_cell_measurement_theta_max 25.482
_cell_measurement_theta_min 2.460
_cell_volume 1706.9(7)
_computing_cell_refinement 'SMART (Siemens, 1996)'
_computing_data_collection 'SMART (Siemens, 1996)'
_computing_data_reduction 'SAINT (Siemens, 1996)'
_computing_molecular_graphics 'SHELXTL (Sheldrick, 2008)'
_computing_publication_material 'SHELXTL (Sheldrick, 2008)'
_computing_structure_refinement 'SHELXL97 (Sheldrick, 2008)'
_computing_structure_solution 'SHELXS97 (Sheldrick, 2008)'
_diffrn_ambient_temperature 273(2)
_diffrn_measured_fraction_theta_full 0.988
_diffrn_measured_fraction_theta_max 0.988
_diffrn_measurement_device_type 'Bruker SMART APEX'
_diffrn_measurement_method '\f and \w'
_diffrn_radiation_monochromator graphite
_diffrn_radiation_source 'fine-focus sealed tube'
_diffrn_radiation_type MoK\a
_diffrn_radiation_wavelength 0.71073
_diffrn_reflns_av_R_equivalents 0.0662
_diffrn_reflns_av_sigmaI/netI 0.0850
_diffrn_reflns_limit_h_max 12
_diffrn_reflns_limit_h_min -12
_diffrn_reflns_limit_k_max 21
_diffrn_reflns_limit_k_min -14
_diffrn_reflns_limit_l_max 12
_diffrn_reflns_limit_l_min -11
_diffrn_reflns_number 3953
_diffrn_reflns_theta_full 25.04
_diffrn_reflns_theta_max 25.04
_diffrn_reflns_theta_min 2.46
_diffrn_standards_decay_% 0
_diffrn_standards_interval_count 0
_diffrn_standards_interval_time 0
_diffrn_standards_number 0
_exptl_absorpt_coefficient_mu 5.985
_exptl_absorpt_correction_T_max 0.2949
_exptl_absorpt_correction_T_min 0.2584
_exptl_absorpt_correction_type multi-scan
_exptl_absorpt_process_details '(SADABS; Sheldrick, 1996)'
_exptl_crystal_colour blue
_exptl_crystal_density_diffrn 2.022
_exptl_crystal_density_method 'not measured'
_exptl_crystal_description block
_exptl_crystal_F_000 1012
_exptl_crystal_size_max 0.31
_exptl_crystal_size_mid 0.29
_exptl_crystal_size_min 0.27
_refine_diff_density_max 1.111
_refine_diff_density_min -0.779
_refine_ls_extinction_method none
_refine_ls_goodness_of_fit_ref 0.999
_refine_ls_hydrogen_treatment constr
_refine_ls_matrix_type full
_refine_ls_number_parameters 114
_refine_ls_number_reflns 1505
_refine_ls_number_restraints 0
_refine_ls_restrained_S_all 0.999
_refine_ls_R_factor_all 0.0942
_refine_ls_R_factor_gt 0.0568
_refine_ls_shift/su_max 0.000
_refine_ls_shift/su_mean 0.000
_refine_ls_structure_factor_coef Fsqd
_refine_ls_weighting_details 'calc w = 1/[\s^2^(Fo^2^)+(0.08P)^2^] where P=(Fo^2^+2Fc^2^)/3'
_refine_ls_weighting_scheme calc
_refine_ls_wR_factor_gt 0.1330
_refine_ls_wR_factor_ref 0.1475
_reflns_number_gt 984
_reflns_number_total 1505
_reflns_threshold_expression I>2\s(I)
_cod_data_source_file ez2160.cif
_cod_data_source_block I
_cod_original_cell_volume 1707.0(7)
_cod_original_sg_symbol_H-M 'C 2/c'
_cod_database_code 2221335
_cod_database_fobs_code 2221335

loop_
_symmetry_equiv_pos_as_xyz
'x, y, z'
'-x, y, -z+1/2'
'x+1/2, y+1/2, z'
'-x+1/2, y+1/2, -z+1/2'
'-x, -y, -z'
'x, -y, z-1/2'
'-x+1/2, -y+1/2, -z'
'x+1/2, -y+1/2, z-1/2'

loop_
_atom_site_type_symbol
_atom_site_label
_atom_site_fract_x
_atom_site_fract_y
_atom_site_fract_z
_atom_site_U_iso_or_equiv
_atom_site_adp_type
_atom_site_calc_flag
_atom_site_refinement_flags
_atom_site_occupancy
_atom_site_disorder_assembly
_atom_site_disorder_group
Cu Cu1 1.0000 0.05952(7) 0.2500 0.0345(4) Uani d S 1 . .
N N1 1.0486(6) 0.1441(3) 0.3940(6) 0.0344(14) Uani d . 1 . .
O O1 0.7140(6) 0.0296(3) 0.1339(6) 0.0598(17) Uani d . 1 . .
O O2 0.8977(6) -0.0134(3) 0.0992(6) 0.0486(14) Uani d . 1 . .
Br Br1 0.72014(9) -0.15682(5) -0.05512(9) 0.0529(4) Uani d . 1 . .
C C1 0.6633(8) -0.0541(4) -0.0643(8) 0.0418(19) Uani d . 1 . .
H H1A 0.6604 -0.0315 -0.1522 0.050 Uiso calc R 1 . .
H H1B 0.5675 -0.0517 -0.0705 0.050 Uiso calc R 1 . .
C C2 0.7655(8) -0.0101(4) 0.0685(7) 0.0344(17) Uani d . 1 . .
C C3 1.0941(7) 0.1419(5) 0.5403(8) 0.042(2) Uani d . 1 . .
H H3 1.1074 0.0960 0.5866 0.051 Uiso calc R 1 . .
C C4 1.1215(8) 0.2065(5) 0.6232(8) 0.045(2) Uani d . 1 . .
H H4 1.1530 0.2031 0.7238 0.054 Uiso calc R 1 . .
C C5 1.1031(7) 0.2740(5) 0.5597(8) 0.0416(19) Uani d . 1 . .
H H5 1.1242 0.3170 0.6162 0.050 Uiso calc R 1 . .
C C6 1.0505(7) 0.2786(4) 0.4043(8) 0.0336(17) Uani d . 1 . .
C C7 1.0261(7) 0.2126(4) 0.3290(7) 0.0277(15) Uani d . 1 . .
C C8 1.0229(9) 0.3460(4) 0.3253(9) 0.045(2) Uani d . 1 . .
H H8 1.0354 0.3910 0.3746 0.054 Uiso calc R 1 . .

loop_
_atom_site_aniso_label
_atom_site_aniso_U_11
_atom_site_aniso_U_22
_atom_site_aniso_U_33
_atom_site_aniso_U_12
_atom_site_aniso_U_13
_atom_site_aniso_U_23
Cu1 0.0365(7) 0.0306(8) 0.0303(7) 0.000 0.0092(6) 0.000
N1 0.038(3) 0.042(4) 0.020(3) 0.001(3) 0.010(3) 0.002(3)
O1 0.065(4) 0.081(5) 0.042(3) -0.013(3) 0.031(3) -0.026(3)
O2 0.044(3) 0.036(3) 0.055(4) 0.000(2) 0.012(3) -0.012(3)
Br1 0.0681(7) 0.0460(6) 0.0436(6) -0.0113(4) 0.0236(5) -0.0127(4)
C1 0.048(4) 0.050(5) 0.022(4) -0.013(4) 0.010(3) -0.009(4)
C2 0.049(5) 0.028(4) 0.023(4) 0.000(3) 0.012(4) 0.004(3)
C3 0.039(4) 0.060(6) 0.030(4) 0.001(4) 0.017(4) 0.012(4)
C4 0.048(5) 0.063(6) 0.021(4) 0.000(4) 0.012(4) -0.011(4)
C5 0.049(5) 0.044(5) 0.032(4) -0.008(4) 0.018(4) -0.017(4)
C6 0.044(4) 0.025(4) 0.037(4) -0.006(3) 0.022(4) -0.006(3)
C7 0.036(4) 0.031(4) 0.019(3) 0.003(3) 0.015(3) 0.000(3)
C8 0.056(5) 0.030(5) 0.046(5) 0.001(4) 0.020(4) -0.007(4)

loop_
_atom_type_symbol
_atom_type_description
_atom_type_scat_dispersion_real
_atom_type_scat_dispersion_imag
_atom_type_scat_source
C C 0.0033 0.0016 'International Tables Vol C Tables 4.2.6.8 and 6.1.1.4'
H H 0.0000 0.0000 'International Tables Vol C Tables 4.2.6.8 and 6.1.1.4'
N N 0.0061 0.0033 'International Tables Vol C Tables 4.2.6.8 and 6.1.1.4'
O O 0.0106 0.0060 'International Tables Vol C Tables 4.2.6.8 and 6.1.1.4'
Br Br -0.2901 2.4595 'International Tables Vol C Tables 4.2.6.8 and 6.1.1.4'
Cu Cu 0.3201 1.2651 'International Tables Vol C Tables 4.2.6.8 and 6.1.1.4'

loop_
_geom_angle_atom_site_label_1
_geom_angle_atom_site_label_2
_geom_angle_atom_site_label_3
_geom_angle_site_symmetry_1
_geom_angle_site_symmetry_3
_geom_angle
_geom_angle_publ_flag
O2 Cu1 O2 . 2_755 95.1(3) ?
O2 Cu1 N1 . . 163.5(2) ?
O2 Cu1 N1 2_755 . 93.4(2) ?
O2 Cu1 N1 . 2_755 93.4(2) ?
O2 Cu1 N1 2_755 2_755 163.5(2) ?
N1 Cu1 N1 . 2_755 82.1(3) ?
O2 Cu1 O1 . . 53.88(19) ?
O2 Cu1 O1 2_755 . 108.8(2) ?
N1 Cu1 O1 . . 109.9(2) ?
N1 Cu1 O1 2_755 . 87.6(2) ?
C3 N1 C7 . . 117.5(6) ?
C3 N1 Cu1 . . 129.3(5) ?
C7 N1 Cu1 . . 113.1(4) ?
C2 O1 Cu1 . . 72.7(4) ?
C2 O2 Cu1 . . 108.7(5) ?
C2 C1 Br1 . . 112.0(5) ?
C2 C1 H1A . . 109.2 ?
Br1 C1 H1A . . 109.2 ?
C2 C1 H1B . . 109.2 ?
Br1 C1 H1B . . 109.2 ?
H1A C1 H1B . . 107.9 ?
O1 C2 O2 . . 124.6(7) ?
O1 C2 C1 . . 118.5(7) ?
O2 C2 C1 . . 116.8(6) ?
N1 C3 C4 . . 121.6(7) ?
N1 C3 H3 . . 119.2 ?
C4 C3 H3 . . 119.2 ?
C5 C4 C3 . . 120.9(7) ?
C5 C4 H4 . . 119.6 ?
C3 C4 H4 . . 119.6 ?
C4 C5 C6 . . 119.1(7) ?
C4 C5 H5 . . 120.5 ?
C6 C5 H5 . . 120.5 ?
C7 C6 C8 . . 118.8(6) ?
C7 C6 C5 . . 117.0(6) ?
C8 C6 C5 . . 124.2(7) ?
N1 C7 C6 . . 123.9(5) ?
N1 C7 C7 . 2_755 115.8(3) ?
C6 C7 C7 . 2_755 120.3(4) ?
C8 C8 C6 2_755 . 120.8(4) ?
C8 C8 H8 2_755 . 119.6 ?
C6 C8 H8 . . 119.6 ?

loop_
_geom_bond_atom_site_label_1
_geom_bond_atom_site_label_2
_geom_bond_site_symmetry_2
_geom_bond_distance
_geom_bond_publ_flag
Cu1 O2 . 1.941(5) y
Cu1 O2 2_755 1.941(5) y
Cu1 N1 . 2.016(6) y
Cu1 N1 2_755 2.016(6) y
Cu1 O1 . 2.725(5) y
N1 C3 . 1.350(9) ?
N1 C7 . 1.368(8) ?
O1 C2 . 1.246(8) ?
O2 C2 . 1.268(8) ?
Br1 C1 . 1.929(7) ?
C1 C2 . 1.521(10) ?
C1 H1A . 0.9700 ?
C1 H1B . 0.9700 ?
C3 C4 . 1.389(11) ?
C3 H3 . 0.9300 ?
C4 C5 . 1.348(11) ?
C4 H4 . 0.9300 ?
C5 C6 . 1.431(10) ?
C5 H5 . 0.9300 ?
C6 C7 . 1.374(9) ?
C6 C8 . 1.412(10) ?
C7 C7 2_755 1.455(12) ?
C8 C8 2_755 1.392(16) ?
C8 H8 . 0.9300 ?
